data_4037879
loop_
_publ_author_name
'Lei, Lu'
'Yao, Yi-Yun'
'Jiang, Li-Juan'
'Lu, Xiuqiang'
'Liang, Cui'
'Mo, Dong-Liang'

_publ_section_title
;
 Synthesis of Furo[3,2-b]quinolines and Furo[2,3-b:4,5-b']diquinolines
 through [4+2] Cycloaddition of Aza-o-Quinone Methides and Furans.
;
_journal_name_full 'The Journal of organic chemistry'
_journal_paper_doi 10.1021/acs.joc.9b02953
_journal_year 2020
_chemical_formula_moiety 'C21 H23 N O3 S'
_chemical_formula_sum 'C21 H23 N O3 S'
_chemical_formula_weight 369.46
_space_group_crystal_system monoclinic
_space_group_IT_number 14
_space_group_name_Hall '-P 2yn'
_space_group_name_H-M_alt 'P 1 21/n 1'
_atom_sites_solution_hydrogens geom
_atom_sites_solution_primary heavy
_audit_creation_date 2019-07-03
_audit_creation_method
;
Olex2 1.2
(compiled 2018.05.29 svn.r3508 for OlexSys, GUI svn.r5506)
;
_cell_angle_alpha 90
_cell_angle_beta 99.262(6)
_cell_angle_gamma 90
_cell_formula_units_Z 4
_cell_length_a 14.541(5)
_cell_length_b 9.003(3)
_cell_length_c 15.044(5)
_cell_measurement_reflns_used 6727
_cell_measurement_temperature 296(2)
_cell_measurement_theta_max 25.01
_cell_measurement_theta_min 2.65
_cell_volume 1943.8(11)
_computing_cell_refinement 'SAINT v8.27A (Bruker, 2012)'
_computing_data_reduction 'SAINT v8.27A (Bruker, 2012)'
_computing_molecular_graphics 'Olex2 (Dolomanov et al., 2009)'
_computing_publication_material 'Olex2 (Dolomanov et al., 2009)'
_computing_structure_refinement 'ShelXL (Sheldrick, 2015)'
_computing_structure_solution 'XS (Sheldrick, 2008)'
_diffrn_ambient_temperature 296.15
_diffrn_measured_fraction_theta_full 1.000
_diffrn_measured_fraction_theta_max 0.996
_diffrn_measurement_device_type 'Bruker APEX-II CCD'
_diffrn_measurement_method '\f and \w scans'
_diffrn_radiation_monochromator graphite
_diffrn_radiation_type MoK\a
_diffrn_radiation_wavelength 0.71073
_diffrn_reflns_av_R_equivalents 0.0334
_diffrn_reflns_av_unetI/netI 0.0230
_diffrn_reflns_Laue_measured_fraction_full 1.000
_diffrn_reflns_Laue_measured_fraction_max 0.996
_diffrn_reflns_limit_h_max 18
_diffrn_reflns_limit_h_min -18
_diffrn_reflns_limit_k_max 11
_diffrn_reflns_limit_k_min -11
_diffrn_reflns_limit_l_max 18
_diffrn_reflns_limit_l_min -18
_diffrn_reflns_number 22989
_diffrn_reflns_point_group_measured_fraction_full 1.000
_diffrn_reflns_point_group_measured_fraction_max 0.996
_diffrn_reflns_theta_full 25.242
_diffrn_reflns_theta_max 26.469
_diffrn_reflns_theta_min 1.808
_diffrn_standards_number 0
_exptl_absorpt_coefficient_mu 0.186
_exptl_absorpt_correction_type none
_exptl_crystal_colour white
_exptl_crystal_density_diffrn 1.263
_exptl_crystal_description block
_exptl_crystal_F_000 784
_refine_diff_density_max 0.310
_refine_diff_density_min -0.302
_refine_diff_density_rms 0.037
_refine_ls_extinction_method none
_refine_ls_goodness_of_fit_ref 1.040
_refine_ls_hydrogen_treatment constr
_refine_ls_matrix_type full
_refine_ls_number_parameters 239
_refine_ls_number_reflns 3995
_refine_ls_number_restraints 0
_refine_ls_restrained_S_all 1.040
_refine_ls_R_factor_all 0.0598
_refine_ls_R_factor_gt 0.0460
_refine_ls_shift/su_max 0.000
_refine_ls_shift/su_mean 0.000
_refine_ls_structure_factor_coef Fsqd
_refine_ls_weighting_details 'w=1/[\s^2^(Fo^2^)+(0.0660P)^2^+0.6254P] where P=(Fo^2^+2Fc^2^)/3'
_refine_ls_weighting_scheme calc
_refine_ls_wR_factor_gt 0.1255
_refine_ls_wR_factor_ref 0.1356
_reflns_Friedel_coverage 0.000
_reflns_number_gt 3140
_reflns_number_total 3995
_reflns_threshold_expression 'I > 2\s(I)'
_cod_data_source_file jo9b02953_si_004.cif
_cod_data_source_block 3ol
_cod_original_cell_volume 1943.7(12)
_cod_database_code 4037879
_shelx_shelxl_version_number 2014/7
_shelx_space_group_comment
;
The symmetry employed for this shelxl refinement is uniquely defined
by the following loop, which should always be used as a source of
symmetry information in preference to the above space-group names.
They are only intended as comments.
;
_olex2_refinement_description
;
1. Fixed Uiso
 At 1.2 times of:
  All C(H) groups
 At 1.5 times of:
  All C(H,H,H) groups
2.a Ternary CH refined with riding coordinates:
 C3(H3), C6(H6)
2.b Aromatic/amide H refined with riding coordinates:
 C4(H4), C5(H5), C8(H8), C10(H10), C12(H12), C14(H14), C15(H15), C18(H18),
 C1B(H1B)
2.c Idealised Me refined as rotating group:
 C7(H7A,H7B,H7C), C17(H17A,H17B,H17C), C1A(H1AA,H1AB,H1AC), C1C(H1CA,H1CB,H1CC)
;
_olex2_submission_special_instructions 'No special instructions were received'

loop_
_space_group_symop_operation_xyz
'x, y, z'
'-x+1/2, y+1/2, -z+1/2'
'-x, -y, -z'
'x-1/2, -y-1/2, z-1/2'

loop_
_atom_site_label
_atom_site_type_symbol
_atom_site_fract_x
_atom_site_fract_y
_atom_site_fract_z
_atom_site_U_iso_or_equiv
_atom_site_adp_type
_atom_site_occupancy
_atom_site_site_symmetry_order
_atom_site_calc_flag
_atom_site_refinement_flags_posn
S1 S 0.14920(4) 0.66101(6) 0.35603(4) 0.05979(19) Uani 1 1 d .
C3 C 0.32494(12) 0.8611(2) 0.53574(12) 0.0432(4) Uani 1 1 d .
H3 H 0.3462 0.7952 0.4913 0.052 Uiso 1 1 calc R
C4 C 0.20921(16) 0.6527(3) 0.71056(15) 0.0653(6) Uani 1 1 d .
H4 H 0.2219 0.6265 0.7711 0.078 Uiso 1 1 calc R
C5 C 0.10816(14) 0.6481(2) 0.56948(14) 0.0542(5) Uani 1 1 d .
H5 H 0.0521 0.6203 0.5345 0.065 Uiso 1 1 calc R
C20 C 0.25755(12) 0.77283(19) 0.58216(11) 0.0414(4) Uani 1 1 d .
N7 N 0.15385(11) 0.77880(17) 0.43976(10) 0.0469(4) Uani 1 1 d .
C8 C 0.30871(18) 0.7188(3) 0.28724(14) 0.0669(6) Uani 1 1 d .
H8 H 0.2748 0.7925 0.2531 0.080 Uiso 1 1 calc R
C9 C 0.27122(13) 0.9890(2) 0.48333(12) 0.0451(4) Uani 1 1 d .
C10 C 0.10962(15) 1.0408(2) 0.45383(14) 0.0576(5) Uani 1 1 d .
H10 H 0.0477 1.0492 0.4267 0.069 Uiso 1 1 calc R
O2 O 0.10428(12) 0.7367(2) 0.27744(10) 0.0818(5) Uani 1 1 d .
C1 C 0.17331(12) 0.72896(19) 0.53140(11) 0.0422(4) Uani 1 1 d .
C6 C 0.17886(13) 0.9366(2) 0.42469(12) 0.0460(4) Uani 1 1 d .
H6 H 0.1821 0.9523 0.3608 0.055 Uiso 1 1 calc R
C7 C 0.41162(13) 0.9149(3) 0.59851(15) 0.0584(5) Uani 1 1 d .
H7A H 0.3936 0.9827 0.6418 0.088 Uiso 1 1 calc GR
H7B H 0.4525 0.9643 0.5639 0.088 Uiso 1 1 calc GR
H7C H 0.4432 0.8314 0.6292 0.088 Uiso 1 1 calc GR
O11 O 0.11098(12) 0.52587(19) 0.38414(12) 0.0789(5) Uani 1 1 d .
C12 C 0.27317(14) 0.7349(2) 0.67279(13) 0.0541(5) Uani 1 1 d .
H12 H 0.3279 0.7656 0.7088 0.065 Uiso 1 1 calc R
C13 C 0.26535(16) 0.6282(2) 0.34241(13) 0.0569(5) Uani 1 1 d .
C14 C 0.31642(18) 0.5175(2) 0.39248(17) 0.0677(6) Uani 1 1 d .
H14 H 0.2882 0.4556 0.4296 0.081 Uiso 1 1 calc R
C15 C 0.12676(16) 0.6092(3) 0.65887(15) 0.0628(6) Uani 1 1 d .
H15 H 0.0838 0.5537 0.6844 0.075 Uiso 1 1 calc R
C16 C 0.14904(15) 1.1190(2) 0.52343(15) 0.0592(5) Uani 1 1 d .
C17 C 0.32916(17) 1.0793(3) 0.42751(16) 0.0688(6) Uani 1 1 d .
H17A H 0.3775 1.1304 0.4668 0.103 Uiso 1 1 calc GR
H17B H 0.2900 1.1504 0.3920 0.103 Uiso 1 1 calc GR
H17C H 0.3566 1.0143 0.3885 0.103 Uiso 1 1 calc GR
C18 C 0.4016(2) 0.7001(3) 0.28294(18) 0.0805(7) Uani 1 1 d .
H18 H 0.4301 0.7621 0.2460 0.097 Uiso 1 1 calc R
C19 C 0.4535(2) 0.5910(3) 0.3324(2) 0.0871(8) Uani 1 1 d .
C1A C 0.1110(2) 1.2279(4) 0.5814(2) 0.1018(11) Uani 1 1 d .
H1AA H 0.0484 1.2531 0.5550 0.153 Uiso 1 1 calc GR
H1AB H 0.1489 1.3158 0.5869 0.153 Uiso 1 1 calc GR
H1AC H 0.1110 1.1856 0.6399 0.153 Uiso 1 1 calc GR
O17 O 0.24208(9) 1.08878(14) 0.54987(9) 0.0536(3) Uani 1 1 d .
C1B C 0.4091(2) 0.5008(3) 0.3864(2) 0.0835(8) Uani 1 1 d .
H1B H 0.4430 0.4262 0.4197 0.100 Uiso 1 1 calc R
C1C C 0.5563(3) 0.5716(5) 0.3273(4) 0.1482(17) Uani 1 1 d .
H1CA H 0.5629 0.5257 0.2711 0.222 Uiso 1 1 calc GR
H1CB H 0.5847 0.5099 0.3762 0.222 Uiso 1 1 calc GR
H1CC H 0.5862 0.6670 0.3315 0.222 Uiso 1 1 calc GR

loop_
_atom_site_aniso_label
_atom_site_aniso_U_11
_atom_site_aniso_U_22
_atom_site_aniso_U_33
_atom_site_aniso_U_23
_atom_site_aniso_U_13
_atom_site_aniso_U_12
S1 0.0668(3) 0.0592(3) 0.0489(3) -0.0162(2) -0.0043(2) -0.0042(2)
C3 0.0405(9) 0.0468(10) 0.0431(9) -0.0013(8) 0.0085(7) 0.0058(7)
C4 0.0747(14) 0.0734(15) 0.0466(11) 0.0131(10) 0.0061(10) -0.0073(12)
C5 0.0513(11) 0.0488(11) 0.0609(12) 0.0009(9) 0.0039(9) -0.0076(9)
C20 0.0424(9) 0.0391(9) 0.0424(9) 0.0010(7) 0.0057(7) 0.0072(7)
N7 0.0539(9) 0.0452(8) 0.0393(8) -0.0030(7) 0.0005(6) -0.0008(7)
C8 0.0917(17) 0.0626(14) 0.0471(11) -0.0062(10) 0.0132(11) 0.0086(12)
C9 0.0506(10) 0.0419(9) 0.0430(10) 0.0002(7) 0.0077(8) 0.0016(8)
C10 0.0558(11) 0.0564(12) 0.0550(12) -0.0003(10) -0.0076(9) 0.0156(9)
O2 0.0874(11) 0.0993(13) 0.0487(9) -0.0153(9) -0.0193(8) 0.0070(10)
C1 0.0465(9) 0.0380(9) 0.0409(9) -0.0016(7) 0.0036(7) 0.0034(7)
C6 0.0554(10) 0.0433(10) 0.0373(9) 0.0025(7) 0.0012(8) 0.0034(8)
C7 0.0422(10) 0.0723(14) 0.0597(12) 0.0020(10) 0.0049(9) -0.0010(9)
O11 0.0854(11) 0.0632(10) 0.0863(12) -0.0253(9) 0.0082(9) -0.0237(8)
C12 0.0537(11) 0.0618(12) 0.0443(10) 0.0059(9) 0.0003(8) -0.0002(9)
C13 0.0778(14) 0.0482(11) 0.0435(10) -0.0144(9) 0.0057(10) 0.0017(10)
C14 0.0853(17) 0.0467(12) 0.0733(15) -0.0063(10) 0.0190(12) 0.0045(11)
C15 0.0671(13) 0.0605(13) 0.0623(13) 0.0105(10) 0.0149(11) -0.0096(11)
C16 0.0600(12) 0.0540(11) 0.0597(12) -0.0030(10) -0.0022(10) 0.0201(10)
C17 0.0701(14) 0.0695(15) 0.0667(14) 0.0162(11) 0.0109(11) -0.0132(11)
C18 0.100(2) 0.0739(16) 0.0750(16) -0.0036(13) 0.0377(15) 0.0053(15)
C19 0.0891(18) 0.0725(17) 0.108(2) -0.0093(16) 0.0399(17) 0.0129(15)
C1A 0.0869(18) 0.105(2) 0.103(2) -0.0445(18) -0.0158(16) 0.0496(17)
O17 0.0546(8) 0.0476(7) 0.0549(8) -0.0116(6) -0.0018(6) 0.0095(6)
C1B 0.0945(19) 0.0566(14) 0.101(2) 0.0010(14) 0.0199(16) 0.0211(13)
C1C 0.112(3) 0.136(3) 0.215(5) 0.024(3) 0.082(3) 0.039(3)

loop_
_atom_type_symbol
_atom_type_description
_atom_type_scat_dispersion_real
_atom_type_scat_dispersion_imag
_atom_type_scat_source
C C 0.0033 0.0016 'International Tables Vol C Tables 4.2.6.8 and 6.1.1.4'
H H 0.0000 0.0000 'International Tables Vol C Tables 4.2.6.8 and 6.1.1.4'
N N 0.0061 0.0033 'International Tables Vol C Tables 4.2.6.8 and 6.1.1.4'
O O 0.0106 0.0060 'International Tables Vol C Tables 4.2.6.8 and 6.1.1.4'
S S 0.1246 0.1234 'International Tables Vol C Tables 4.2.6.8 and 6.1.1.4'

loop_
_geom_angle_atom_site_label_1
_geom_angle_atom_site_label_2
_geom_angle_atom_site_label_3
_geom_angle
N7 S1 C13 106.05(9)
O2 S1 N7 106.49(10)
O2 S1 O11 120.22(11)
O2 S1 C13 107.67(11)
O11 S1 N7 107.05(10)
O11 S1 C13 108.53(11)
C20 C3 C9 108.44(14)
C20 C3 C7 114.30(15)
C7 C3 C9 112.40(16)
C15 C4 C12 120.2(2)
C15 C5 C1 119.82(19)
C1 C20 C3 118.20(15)
C12 C20 C3 124.43(16)
C12 C20 C1 117.35(17)
C1 N7 S1 120.90(12)
C1 N7 C6 115.38(13)
C6 N7 S1 118.68(12)
C18 C8 C13 120.1(2)
C3 C9 C6 112.65(15)
C17 C9 C3 113.83(16)
C17 C9 C6 110.73(16)
O17 C9 C3 106.83(14)
O17 C9 C6 104.85(14)
O17 C9 C17 107.32(16)
C16 C10 C6 110.03(18)
C5 C1 C20 121.36(17)
C5 C1 N7 121.22(16)
C20 C1 N7 117.30(16)
N7 C6 C9 114.29(14)
N7 C6 C10 111.20(16)
C10 C6 C9 101.79(15)
C4 C12 C20 121.43(19)
C8 C13 S1 120.58(18)
C8 C13 C14 119.5(2)
C14 C13 S1 119.78(18)
C1B C14 C13 119.1(2)
C5 C15 C4 119.8(2)
C10 C16 C1A 132.0(2)
C10 C16 O17 114.02(18)
O17 C16 C1A 113.92(19)
C8 C18 C19 121.2(3)
C18 C19 C1C 120.7(3)
C1B C19 C18 118.0(3)
C1B C19 C1C 121.3(3)
C16 O17 C9 107.74(14)
C14 C1B C19 122.1(3)

loop_
_geom_bond_atom_site_label_1
_geom_bond_atom_site_label_2
_geom_bond_distance
S1 N7 1.6396(16)
S1 O2 1.4286(17)
S1 O11 1.4294(18)
S1 C13 1.759(2)
C3 C20 1.517(3)
C3 C9 1.536(3)
C3 C7 1.527(3)
C4 C12 1.381(3)
C4 C15 1.377(3)
C5 C1 1.390(3)
C5 C15 1.373(3)
C20 C1 1.392(2)
C20 C12 1.388(3)
N7 C1 1.434(2)
N7 C6 1.493(2)
C8 C13 1.386(3)
C8 C18 1.373(4)
C9 C6 1.557(3)
C9 C17 1.518(3)
C9 O17 1.458(2)
C10 C6 1.493(3)
C10 C16 1.314(3)
C13 C14 1.390(3)
C14 C1B 1.374(4)
C16 C1A 1.477(3)
C16 O17 1.375(2)
C18 C19 1.382(4)
C19 C1B 1.379(4)
C19 C1C 1.519(4)
